data_7247177
loop_
_publ_author_name
'Yue, Zhi-Yuan'
'Liao, Rong-Meng'
'Luo, Wang'
'Wang, Na'
'Miao, Le-Ping'
'Ye, Heng-Yun'
'Shi, Chao'

_publ_section_title
;
 A room-temperature nitrite-based hybrid bimetal molecular ferroelectric
 material: [(R)-3-quinuclidinol]2[LiCo(NO2)6]
;
_journal_issue 36
_journal_name_full CrystEngComm
_journal_page_first 5085
_journal_page_last 5091
_journal_paper_doi 10.1039/D3CE00536D
_journal_volume 25
_journal_year 2023
_chemical_absolute_configuration ad
_chemical_formula_moiety 'Co Li N6 O12, 2(C7 H13 N O)'
_chemical_formula_sum 'C14 H28 Co Li N8 O14'
_chemical_formula_weight 598.31
_space_group_crystal_system monoclinic
_space_group_IT_number 5
_space_group_name_Hall 'C 2y'
_space_group_name_H-M_alt 'C 1 2 1'
_atom_sites_solution_hydrogens geom
_audit_creation_date 2023-03-03
_audit_creation_method
;
Olex2 1.5
(compiled 2021.11.18 svn.ra9532c28 for OlexSys, GUI svn.r6429)
;
_audit_update_record
;
2023-03-11 deposited with the CCDC.	2023-08-08 downloaded from the CCDC.
;
_cell_angle_alpha 90
_cell_angle_beta 91.543(3)
_cell_angle_gamma 90
_cell_formula_units_Z 2
_cell_length_a 17.0535(6)
_cell_length_b 10.0663(4)
_cell_length_c 6.9926(2)
_cell_measurement_reflns_used 6087
_cell_measurement_temperature 296.89(15)
_cell_measurement_theta_max 31.1600
_cell_measurement_theta_min 2.3460
_cell_volume 1199.95(7)
_computing_cell_refinement 'CrysAlisPro 1.171.41.112a (Rigaku OD, 2021)'
_computing_data_collection 'CrysAlisPro 1.171.41.112a (Rigaku OD, 2021)'
_computing_data_reduction 'CrysAlisPro 1.171.41.112a (Rigaku OD, 2021)'
_computing_molecular_graphics 'Olex2 1.5 (Dolomanov et al., 2009)'
_computing_publication_material 'Olex2 1.5 (Dolomanov et al., 2009)'
_computing_structure_refinement 'SHELXL 2018/3 (Sheldrick, 2015)'
_computing_structure_solution 'SHELXT 2018/2 (Sheldrick, 2018)'
_diffrn_ambient_environment air
_diffrn_ambient_temperature 296.89(15)
_diffrn_detector 'Hybrid Pixel Array Detector'
_diffrn_detector_area_resol_mean 10.0000
_diffrn_detector_type HyPix
_diffrn_measured_fraction_theta_full 0.997
_diffrn_measured_fraction_theta_max 0.834
_diffrn_measurement_details
;
List of Runs (angles in degrees, time in seconds):

  # Type    Start    End  Width  t~exp~   \w     \q     \k     \f   Frames
#--------------------------------------------------------------------------
  1  \w    -13.00  67.00   0.50    1.50    --    4.92  77.00 150.00  160
  2  \w     -6.00  77.00   0.50    1.50    --    4.92  19.00 150.00  166
  3  \w    -14.00  37.00   0.50    1.50    --    4.92 -99.00 120.00  102
  4  \w    -68.00  -4.00   0.50    1.50    --   -5.39 -57.00   0.00  128
  5  \w    -72.00   7.00   0.50    1.50    --   -5.39 -57.00-150.00  158
;
_diffrn_measurement_device 'four-circle diffractometer'
_diffrn_measurement_device_type 'XtaLAB Synergy R, HyPix'
_diffrn_measurement_method '\w scans'
_diffrn_orient_matrix_type 'CrysAlisPro convention (1999,Acta A55,543-557)'
_diffrn_orient_matrix_UB_11 0.0013938000
_diffrn_orient_matrix_UB_12 0.0508228000
_diffrn_orient_matrix_UB_13 0.0702324000
_diffrn_orient_matrix_UB_21 -0.0015112000
_diffrn_orient_matrix_UB_22 -0.0486465000
_diffrn_orient_matrix_UB_23 0.0731944000
_diffrn_orient_matrix_UB_31 0.0415670000
_diffrn_orient_matrix_UB_32 -0.0034619000
_diffrn_orient_matrix_UB_33 0.0030787000
_diffrn_radiation_monochromator mirror
_diffrn_radiation_probe x-ray
_diffrn_radiation_type 'Mo K\a'
_diffrn_radiation_wavelength 0.71073
_diffrn_reflns_av_R_equivalents 0.0436
_diffrn_reflns_av_unetI/netI 0.0379
_diffrn_reflns_Laue_measured_fraction_full 0.997
_diffrn_reflns_Laue_measured_fraction_max 0.834
_diffrn_reflns_limit_h_max 18
_diffrn_reflns_limit_h_min -23
_diffrn_reflns_limit_k_max 14
_diffrn_reflns_limit_k_min -13
_diffrn_reflns_limit_l_max 9
_diffrn_reflns_limit_l_min -10
_diffrn_reflns_number 7378
_diffrn_reflns_point_group_measured_fraction_full 0.990
_diffrn_reflns_point_group_measured_fraction_max 0.779
_diffrn_reflns_theta_full 25.242
_diffrn_reflns_theta_max 30.882
_diffrn_reflns_theta_min 2.350
_diffrn_source 'micro-focus sealed X-ray tube'
_diffrn_source_type 'Mova (Mo) X-ray Source'
_exptl_absorpt_coefficient_mu 0.800
_exptl_absorpt_correction_T_max 1.00000
_exptl_absorpt_correction_T_min 0.66747
_exptl_absorpt_correction_type multi-scan
_exptl_absorpt_process_details
;
CrysAlisPro 1.171.41.112a (Rigaku Oxford Diffraction, 2021)
Empirical absorption correction using spherical harmonics,
implemented in SCALE3 ABSPACK scaling algorithm.
;
_exptl_crystal_colour 'clear reddish red'
_exptl_crystal_colour_lustre clear
_exptl_crystal_colour_modifier reddish
_exptl_crystal_colour_primary red
_exptl_crystal_density_diffrn 1.656
_exptl_crystal_description block
_exptl_crystal_F_000 620
_exptl_crystal_size_max 0.3
_exptl_crystal_size_mid 0.2
_exptl_crystal_size_min 0.1
_refine_diff_density_max 1.598
_refine_diff_density_min -0.748
_refine_diff_density_rms 0.163
_refine_ls_abs_structure_details
;
 Refined as an inversion twin.
;
_refine_ls_abs_structure_Flack 0.73(6)
_refine_ls_extinction_method none
_refine_ls_goodness_of_fit_ref 1.090
_refine_ls_hydrogen_treatment constr
_refine_ls_matrix_type full
_refine_ls_number_parameters 174
_refine_ls_number_reflns 2957
_refine_ls_number_restraints 209
_refine_ls_restrained_S_all 1.152
_refine_ls_R_factor_all 0.1025
_refine_ls_R_factor_gt 0.0967
_refine_ls_shift/su_max 0.000
_refine_ls_shift/su_mean 0.000
_refine_ls_structure_factor_coef Fsqd
_refine_ls_weighting_details 'w=1/[\s^2^(Fo^2^)+(0.1838P)^2^+4.7030P] where P=(Fo^2^+2Fc^2^)/3'
_refine_ls_weighting_scheme calc
_refine_ls_wR_factor_gt 0.2740
_refine_ls_wR_factor_ref 0.2827
_reflns_Friedel_coverage 0.776
_reflns_Friedel_fraction_full 0.981
_reflns_Friedel_fraction_max 0.718
_reflns_number_gt 2684
_reflns_number_total 2957
_reflns_threshold_expression 'I > 2\s(I)'
_cod_data_source_file d3ce00536d2.cif
_cod_data_source_block 1-297K
_cod_depositor_comments 'Adding full bibliography for 7247177--7247178.cif.'
_cod_database_code 7247177
_shelx_shelxl_version_number 2018/3
_chemical_oxdiff_formula 'C N H O Li Co '
_shelx_space_group_comment
;
The symmetry employed for this shelxl refinement is uniquely defined
by the following loop, which should always be used as a source of
symmetry information in preference to the above space-group names.
They are only intended as comments.
;
_shelx_estimated_absorpt_t_max 0.924
_shelx_estimated_absorpt_t_min 0.795
_olex2_refinement_description
;
1. Twinned data refinement
 Scales: 0.27(6)
 0.73(6)
2. Fixed Uiso
 At 1.2 times of:
  All C(H) groups, All C(H,H) groups
 At 1.5 times of:
  All O(H) groups
3. Restrained distances
 C2-C7
 1.54 with sigma of 0.02
 C1-N1
 1.51 with sigma of 0.02
 C7-C6
 1.5 with sigma of 0.02
 C4-C1
 1.54 with sigma of 0.02
 C4-C6
 1.5 with sigma of 0.02
 O3-N4
 1.21 with sigma of 0.02
 N4-O4
 1.21 with sigma of 0.02
 C1-N1 = N1-C2
 1.51 with sigma of 0.02
 C5-C6 = C6-C4
 1.51 with sigma of 0.02
 C2-N1 = N1-C3
 1.51 with sigma of 0.02
 C5-C6 = C6-C7
 1.51 with sigma of 0.02
 C4-C6 = C6-C7
 1.51 with sigma of 0.02
 O4-N4 = N4-O3
 1.21 with sigma of 0.02
 O6-N3 = N3-O5
 1.21 with sigma of 0.02
 N1-C3
 1.51 with sigma of 0.02
 C6-C5
 1.5 with sigma of 0.02
 O7-C5
 1.43 with sigma of 0.002
 N1-C3 = N1-C2 = N1-C1
 1.5 with sigma of 0.002
 C7-C6 = C6-C4 = C5-C6
 1.5 with sigma of 0.002
 C4-C1 = C7-C2 = C3-C5
 1.53 with sigma of 0.002
 C2-C3
 2.443 with sigma of 0.04
 C5-C4
 2.443 with sigma of 0.04
 C1-C2
 2.443 with sigma of 0.04
 C4-C7
 2.443 with sigma of 0.04
 C5-C7
 2.443 with sigma of 0.04
 O4-O3
 2.024 with sigma of 0.04
 O6-O5
 2.024 with sigma of 0.04
 O2-O1
 2.086 with sigma of 0.04
 C6-O7
 2.371 with sigma of 0.04
 C1-C4 \\sim C5-C3 \\sim C2-C7
 with sigma of 0.02
4. Rigid bond restraints
 O4, N4
 with sigma for 1-2 distances of 1.21 and sigma for 1-3 distances of 1.21
5. Uiso/Uaniso restraints and constraints
O2 \\sim N2: within 2A with sigma of 0.01 and sigma for terminal atoms of 0.02
within 2A
N4 \\sim O4: within 2A with sigma of 0.01 and sigma for terminal atoms of 0.02
within 2A
O5 \\sim N3: within 2A with sigma of 0.01 and sigma for terminal atoms of 0.02
within 2A
O4 \\sim N4: within 2A with sigma of 0.01 and sigma for terminal atoms of 0.02
within 2A
O3 \\sim N4: within 2A with sigma of 0.01 and sigma for terminal atoms of 0.02
within 2A
C2 \\sim N1: within 2A with sigma of 0.01 and sigma for terminal atoms of 0.02
within 2A
C1 \\sim N1: within 2A with sigma of 0.01 and sigma for terminal atoms of 0.02
within 2A
C6 \\sim C7: within 2A with sigma of 0.01 and sigma for terminal atoms of 0.02
within 2A
C6 \\sim C5: within 2A with sigma of 0.01 and sigma for terminal atoms of 0.02
within 2A
N2 \\sim O2: within 2A with sigma of 0.01 and sigma for terminal atoms of 0.02
within 2A
Li1 \\sim O4: within 2A with sigma of 0.01 and sigma for terminal atoms of 0.02
within 2A
O6 \\sim O4: within 2A with sigma of 0.01 and sigma for terminal atoms of 0.02
within 2A
C3 \\sim N1: within 2A with sigma of 0.01 and sigma for terminal atoms of 0.02
within 2A
Uanis(O4) \\sim Ueq: with sigma of 0.01 and sigma for terminal atoms of 0.02
Uanis(O4) \\sim Ueq, Uanis(O3) \\sim Ueq: with sigma of 0.01 and sigma for
terminal atoms of 0.02
Uanis(O4) \\sim Ueq, Uanis(O6) \\sim Ueq, Uanis(C3) \\sim Ueq, Uanis(O7) \\sim
Ueq: with sigma of 0.01 and sigma for terminal atoms of 0.02
6. Rigid body (RIGU) restrains
 O6, N3, O5
 with sigma for 1-2 distances of 0.001 and sigma for 1-3 distances of 0.002
 O1, N2, O2
 with sigma for 1-2 distances of 0.001 and sigma for 1-3 distances of 0.002
 O3, N4, O4
 with sigma for 1-2 distances of 0.001 and sigma for 1-3 distances of 0.002
 C2, N1, C7
 with sigma for 1-2 distances of 0.001 and sigma for 1-3 distances of 0.002
 N1, C1, C4
 with sigma for 1-2 distances of 0.001 and sigma for 1-3 distances of 0.002
 C6, C7, C2
 with sigma for 1-2 distances of 0.001 and sigma for 1-3 distances of 0.002
 Li1, O4, N4
 with sigma for 1-2 distances of 0.001 and sigma for 1-3 distances of 0.002
 C3, N1, C1
 with sigma for 1-2 distances of 0.001 and sigma for 1-3 distances of 0.002
 C5, O7, C6
 with sigma for 1-2 distances of 0.001 and sigma for 1-3 distances of 0.002
7.a Ternary CH refined with riding coordinates:
 C6(H6), C5(H5)
7.b Secondary CH2 refined with riding coordinates:
 C4(H4A,H4B), C1(H1A,H1B), C2(H2A,H2B), C3(H3A,H3B), C7(H7A,H7B)
7.c Tetrahedral OH refined with riding coordinates:
 O7(H7)
;
_olex2_submission_special_instructions 'No special instructions were received'
_oxdiff_exptl_absorpt_empirical_details
;
Empirical correction (ABSPACK) includes:
- Absorption correction using spherical harmonics
- Frame scaling
;
_oxdiff_exptl_absorpt_empirical_full_max 2.895
_oxdiff_exptl_absorpt_empirical_full_min 0.316

loop_
_space_group_symop_operation_xyz
'x, y, z'
'-x, y, -z'
'x+1/2, y+1/2, z'
'-x+1/2, y+1/2, -z'

loop_
_atom_site_label
_atom_site_type_symbol
_atom_site_fract_x
_atom_site_fract_y
_atom_site_fract_z
_atom_site_U_iso_or_equiv
_atom_site_adp_type
_atom_site_occupancy
_atom_site_site_symmetry_order
_atom_site_calc_flag
_atom_site_refinement_flags_posn
_atom_site_refinement_flags_adp
_atom_site_refinement_flags_occupancy
_atom_site_disorder_assembly
_atom_site_disorder_group
Co1 Co 0.500000 0.8671(6) 0.500000 0.0362(5) Uani 1 2 d S T P . .
O7 O 0.3308(6) 0.1597(13) -0.056(2) 0.103(4) Uani 1 1 d D U . A 1
H7 H 0.331341 0.078745 -0.042692 0.155 Uiso 1 1 calc R U . A 1
C4 C 0.4011(9) 0.3964(14) -0.038(3) 0.096(5) Uani 1 1 d D . . A 1
H4A H 0.421010 0.345929 -0.144200 0.115 Uiso 1 1 calc R U . A 1
H4B H 0.436161 0.470621 -0.013302 0.115 Uiso 1 1 calc R U . A 1
C1 C 0.3189(9) 0.4483(19) -0.0895(19) 0.090(4) Uani 1 1 d D U . A 1
H1A H 0.322379 0.535256 -0.148322 0.107 Uiso 1 1 calc R U . A 1
H1B H 0.292851 0.388579 -0.179644 0.107 Uiso 1 1 calc R U . A 1
O6 O 0.4514(7) 0.7287(15) 0.8251(13) 0.065(3) Uani 1 1 d D U . . .
N2 N 0.4031(4) 0.8727(18) 0.3419(8) 0.056(2) Uani 1 1 d . U . . .
N4 N 0.4533(8) 1.0094(12) 0.6519(12) 0.049(2) Uani 1 1 d D U . . .
N3 N 0.4504(10) 0.7291(14) 0.6475(15) 0.066(4) Uani 1 1 d D U . . .
O5 O 0.4260(11) 0.6255(15) 0.5712(15) 0.113(5) Uani 1 1 d D U . . .
O3 O 0.4119(11) 1.0859(17) 0.5649(14) 0.119(5) Uani 1 1 d D U . . .
O1 O 0.4021(3) 0.8669(18) 0.1669(7) 0.0597(19) Uani 1 1 d D . . . .
O2 O 0.3409(4) 0.848(2) 0.4189(11) 0.109(5) Uani 1 1 d D U . . .
Li1 Li 0.500000 0.875(3) 1.000000 0.038(3) Uani 1 2 d S TU P . .
O4 O 0.4545(5) 1.0105(12) 0.8265(9) 0.048(2) Uani 1 1 d D U . . .
N1 N 0.2733(8) 0.4569(9) 0.0906(15) 0.081(3) Uani 1 1 d D U . A 1
C6 C 0.3987(10) 0.3095(11) 0.137(2) 0.106(5) Uani 1 1 d D U . A 1
H6 H 0.446647 0.256071 0.148733 0.127 Uiso 1 1 calc R U . A 1
C2 C 0.3225(11) 0.4956(19) 0.263(3) 0.108(5) Uani 1 1 d D U . A 1
H2A H 0.292145 0.482045 0.376317 0.129 Uiso 1 1 calc R U . A 1
H2B H 0.334626 0.589509 0.254556 0.129 Uiso 1 1 calc R U . A 1
C5 C 0.3277(8) 0.2214(12) 0.129(2) 0.107(5) Uani 1 1 d D U . A 1
H5 H 0.329476 0.155351 0.231491 0.129 Uiso 1 1 calc R U . A 1
C3 C 0.2579(9) 0.3157(8) 0.147(3) 0.090(4) Uani 1 1 d D U . A 1
H3A H 0.214511 0.282006 0.069209 0.109 Uiso 1 1 calc R U . A 1
H3B H 0.241757 0.314748 0.279429 0.109 Uiso 1 1 calc R U . A 1
C7 C 0.3992(11) 0.4177(16) 0.284(3) 0.118(6) Uani 1 1 d D U . A 1
H7A H 0.443497 0.476343 0.265569 0.142 Uiso 1 1 calc R U . A 1
H7B H 0.403975 0.379601 0.411073 0.142 Uiso 1 1 calc R U . A 1

loop_
_atom_site_aniso_label
_atom_site_aniso_U_11
_atom_site_aniso_U_22
_atom_site_aniso_U_33
_atom_site_aniso_U_23
_atom_site_aniso_U_13
_atom_site_aniso_U_12
Co1 0.0315(6) 0.0624(9) 0.0147(5) 0.000 -0.0009(4) 0.000
O7 0.062(5) 0.088(7) 0.158(9) -0.067(7) -0.007(6) 0.014(5)
C4 0.102(7) 0.068(11) 0.117(13) 0.025(8) 0.010(7) -0.028(6)
C1 0.110(7) 0.088(8) 0.071(6) 0.007(6) 0.014(6) -0.007(7)
O6 0.078(7) 0.082(6) 0.033(4) 0.005(3) -0.010(4) -0.017(5)
N2 0.035(2) 0.113(6) 0.019(2) 0.004(4) -0.0026(18) 0.019(6)
N4 0.063(6) 0.069(5) 0.016(3) -0.005(3) 0.002(3) 0.016(4)
N3 0.080(8) 0.086(7) 0.032(4) 0.003(4) -0.015(4) -0.037(6)
O5 0.190(14) 0.108(7) 0.042(5) -0.003(5) -0.023(7) -0.080(8)
O3 0.182(11) 0.134(9) 0.038(5) -0.011(5) -0.019(6) 0.102(9)
O1 0.041(3) 0.119(6) 0.0188(18) 0.004(4) -0.0060(17) 0.017(7)
O2 0.041(3) 0.251(15) 0.036(3) 0.010(8) 0.002(2) -0.009(7)
Li1 0.040(6) 0.057(7) 0.018(5) 0.000 0.002(4) 0.000
O4 0.066(5) 0.063(4) 0.016(3) -0.008(2) 0.003(3) 0.021(3)
N1 0.096(6) 0.076(5) 0.071(5) -0.001(5) 0.007(4) -0.020(5)
C6 0.104(8) 0.066(6) 0.147(12) -0.035(7) -0.003(8) -0.020(6)
C2 0.122(8) 0.106(9) 0.094(8) -0.038(8) -0.015(7) 0.017(7)
C5 0.112(9) 0.068(7) 0.143(9) -0.045(7) 0.026(8) -0.029(7)
C3 0.093(7) 0.093(6) 0.083(7) 0.030(6) -0.034(6) -0.046(5)
C7 0.110(8) 0.085(7) 0.159(13) -0.048(8) -0.024(9) 0.001(7)

loop_
_atom_type_symbol
_atom_type_description
_atom_type_scat_dispersion_real
_atom_type_scat_dispersion_imag
_atom_type_scat_source
C C 0.0033 0.0016 'International Tables Vol C Tables 4.2.6.8 and 6.1.1.4'
H H 0.0000 0.0000 'International Tables Vol C Tables 4.2.6.8 and 6.1.1.4'
Co Co 0.3494 0.9721 'International Tables Vol C Tables 4.2.6.8 and 6.1.1.4'
Li Li -0.0003 0.0001 'International Tables Vol C Tables 4.2.6.8 and 6.1.1.4'
N N 0.0061 0.0033 'International Tables Vol C Tables 4.2.6.8 and 6.1.1.4'
O O 0.0106 0.0060 'International Tables Vol C Tables 4.2.6.8 and 6.1.1.4'

loop_
_geom_angle_atom_site_label_1
_geom_angle_atom_site_label_2
_geom_angle_atom_site_label_3
_geom_angle
_geom_angle_site_symmetry_1
_geom_angle_site_symmetry_3
_geom_angle_publ_flag
N2 Co1 N2 176.7(11) . 2_656 ?
N4 Co1 N2 86.3(5) 2_656 2_656 ?
N4 Co1 N2 91.2(6) 2_656 . ?
N4 Co1 N2 86.4(5) . . ?
N4 Co1 N2 91.2(6) . 2_656 ?
N4 Co1 N4 86.3(7) 2_656 . ?
N3 Co1 N2 95.4(6) 2_656 . ?
N3 Co1 N2 87.0(6) 2_656 2_656 ?
N3 Co1 N2 87.0(6) . . ?
N3 Co1 N2 95.4(6) . 2_656 ?
N3 Co1 N4 92.6(4) . . ?
N3 Co1 N4 92.6(4) 2_656 2_656 ?
N3 Co1 N4 178.0(8) 2_656 . ?
N3 Co1 N4 178.0(8) . 2_656 ?
N3 Co1 N3 88.4(9) . 2_656 ?
C5 O7 H7 109.5 . . ?
H4A C4 H4B 108.1 . . ?
C1 C4 H4A 109.6 . . ?
C1 C4 H4B 109.6 . . ?
C6 C4 H4A 109.6 . . ?
C6 C4 H4B 109.6 . . ?
C6 C4 C1 110.3(13) . . ?
C4 C1 H1A 110.0 . . ?
C4 C1 H1B 110.0 . . ?
H1A C1 H1B 108.4 . . ?
N1 C1 C4 108.3(13) . . ?
N1 C1 H1A 110.0 . . ?
N1 C1 H1B 110.0 . . ?
N3 O6 Li1 125.6(12) . . ?
O1 N2 Co1 123.3(5) . . ?
O1 N2 O2 116.1(8) . . ?
O2 N2 Co1 118.1(6) . . ?
O3 N4 Co1 115.8(8) . . ?
O3 N4 O4 119.7(11) . . ?
O4 N4 Co1 123.5(9) . . ?
O6 N3 Co1 122.7(10) . . ?
O5 N3 Co1 121.4(10) . . ?
O5 N3 O6 115.0(13) . . ?
N2 O1 Li1 125.0(5) . 1_554 ?
O6 Li1 O6 89.5(15) 2_657 . ?
O1 Li1 O6 89.4(8) 1_556 . ?
O1 Li1 O6 87.5(8) 2_656 . ?
O1 Li1 O6 87.5(8) 1_556 2_657 ?
O1 Li1 O6 89.4(8) 2_656 2_657 ?
O1 Li1 O1 176(2) 2_656 1_556 ?
O4 Li1 O6 89.1(3) . . ?
O4 Li1 O6 178.2(11) . 2_657 ?
O4 Li1 O6 89.1(3) 2_657 2_657 ?
O4 Li1 O6 178.2(11) 2_657 . ?
O4 Li1 O1 89.4(8) . 2_656 ?
O4 Li1 O1 89.4(8) 2_657 1_556 ?
O4 Li1 O1 93.7(7) 2_657 2_656 ?
O4 Li1 O1 93.7(7) . 1_556 ?
O4 Li1 O4 92.4(15) 2_657 . ?
N4 O4 Li1 127.2(10) . . ?
C1 N1 C3 105.4(13) . . ?
C2 N1 C1 113.4(13) . . ?
C2 N1 C3 97.5(12) . . ?
C4 C6 H6 110.5 . . ?
C5 C6 C4 110.7(13) . . ?
C5 C6 H6 110.5 . . ?
C7 C6 C4 97.7(14) . . ?
C7 C6 H6 110.5 . . ?
C7 C6 C5 116.4(13) . . ?
N1 C2 H2A 108.8 . . ?
N1 C2 H2B 108.8 . . ?
N1 C2 C7 113.8(13) . . ?
H2A C2 H2B 107.7 . . ?
C7 C2 H2A 108.8 . . ?
C7 C2 H2B 108.8 . . ?
O7 C5 C6 104.0(10) . . ?
O7 C5 H5 111.4 . . ?
O7 C5 C3 113.2(14) . . ?
C6 C5 H5 111.4 . . ?
C6 C5 C3 105.0(12) . . ?
C3 C5 H5 111.4 . . ?
N1 C3 C5 114.9(13) . . ?
N1 C3 H3A 108.5 . . ?
N1 C3 H3B 108.5 . . ?
C5 C3 H3A 108.5 . . ?
C5 C3 H3B 108.5 . . ?
H3A C3 H3B 107.5 . . ?
C6 C7 C2 108.5(14) . . ?
C6 C7 H7A 110.0 . . ?
C6 C7 H7B 110.0 . . ?
C2 C7 H7A 110.0 . . ?
C2 C7 H7B 110.0 . . ?
H7A C7 H7B 108.4 . . ?

loop_
_geom_bond_atom_site_label_1
_geom_bond_atom_site_label_2
_geom_bond_distance
_geom_bond_site_symmetry_2
_geom_bond_publ_flag
Co1 N2 1.965(6) 2_656 ?
Co1 N2 1.965(6) . ?
Co1 N4 1.964(10) 2_656 ?
Co1 N4 1.964(10) . ?
Co1 N3 1.938(12) 2_656 ?
Co1 N3 1.937(12) . ?
O7 H7 0.8200 . ?
O7 C5 1.431(3) . ?
C4 H4A 0.9700 . ?
C4 H4B 0.9700 . ?
C4 C1 1.529(3) . ?
C4 C6 1.502(3) . ?
C1 H1A 0.9700 . ?
C1 H1B 0.9700 . ?
C1 N1 1.500(3) . ?
O6 N3 1.242(13) . ?
O6 Li1 2.07(3) . ?
N2 O1 1.225(8) . ?
N2 O2 1.227(11) . ?
N4 O3 1.200(12) . ?
N4 O4 1.221(10) . ?
N3 O5 1.239(14) . ?
O1 Li1 2.064(6) 1_554 ?
Li1 O4 1.97(2) . ?
Li1 O4 1.97(2) 2_657 ?
N1 C2 1.499(3) . ?
N1 C3 1.501(3) . ?
C6 H6 0.9800 . ?
C6 C5 1.500(3) . ?
C6 C7 1.499(3) . ?
C2 H2A 0.9700 . ?
C2 H2B 0.9700 . ?
C2 C7 1.529(3) . ?
C5 H5 0.9800 . ?
C5 C3 1.531(3) . ?
C3 H3A 0.9700 . ?
C3 H3B 0.9700 . ?
C7 H7A 0.9700 . ?
C7 H7B 0.9700 . ?

loop_
_geom_torsion_atom_site_label_1
_geom_torsion_atom_site_label_2
_geom_torsion_atom_site_label_3
_geom_torsion_atom_site_label_4
_geom_torsion
_geom_torsion_site_symmetry_1
_geom_torsion_site_symmetry_2
_geom_torsion_site_symmetry_3
_geom_torsion_site_symmetry_4
_geom_torsion_publ_flag
Co1 N2 O1 Li1 -8(3) . . . 1_554 ?
Co1 N4 O4 Li1 -1(2) . . . . ?
O7 C5 C3 N1 -89.7(15) . . . . ?
C4 C1 N1 C2 34.9(18) . . . . ?
C4 C1 N1 C3 -70.6(16) . . . . ?
C4 C6 C5 O7 51.5(17) . . . . ?
C4 C6 C5 C3 -67.6(16) . . . . ?
C4 C6 C7 C2 66(2) . . . . ?
C1 C4 C6 C5 41.0(18) . . . . ?
C1 C4 C6 C7 -81.1(16) . . . . ?
C1 N1 C2 C7 -47(2) . . . . ?
C1 N1 C3 C5 42.7(17) . . . . ?
O3 N4 O4 Li1 166.8(17) . . . . ?
O2 N2 O1 Li1 -170.3(19) . . . 1_554 ?
Li1 O6 N3 Co1 3(2) . . . . ?
Li1 O6 N3 O5 172.5(16) . . . . ?
N1 C2 C7 C6 -7(3) . . . . ?
C6 C4 C1 N1 28.6(19) . . . . ?
C6 C5 C3 N1 23.1(19) . . . . ?
C2 N1 C3 C5 -74.2(16) . . . . ?
C5 C6 C7 C2 -51(2) . . . . ?
C3 N1 C2 C7 63(2) . . . . ?
C7 C6 C5 O7 161.9(14) . . . . ?
C7 C6 C5 C3 42.8(19) . . . . ?

loop_
_twin_individual_id
_twin_individual_mass_fraction_refined
1 0.27(6)
2 0.73(6)
